data_2014487
loop_
_publ_author_name
'Yu, Fang-Lei'
'Schwalbe, Carl H.'
'Watkin, David J.'

_publ_section_title
;
 Hydantoin and hydrogen-bonding patterns in hydantoin derivatives
;
_journal_coden_ASTM ACSCEE
_journal_issue 10
_journal_name_full
;
 Acta Crystallographica, Section C: Crystal Structure Communications
;
_journal_page_first o714
_journal_page_last o717
_journal_paper_doi 10.1107/s0108270104017706
_journal_volume 60
_journal_year 2004
_chemical_formula_iupac 'C3 H4 N2 O2'
_chemical_formula_moiety 'C3 H4 N2 O2'
_chemical_formula_sum 'C3 H4 N2 O2'
_chemical_formula_weight 100.08
_space_group_IT_number 15
_symmetry_cell_setting monoclinic
_symmetry_space_group_name_Hall '-C 2yc'
_symmetry_space_group_name_H-M 'C 1 2/c 1'
_cell_angle_alpha 90
_cell_angle_beta 104.593(4)
_cell_angle_gamma 90
_cell_formula_units_Z 8
_cell_length_a 9.3538(7)
_cell_length_b 12.1757(11)
_cell_length_c 7.2286(6)
_cell_measurement_temperature 190
_cell_volume 796.70(11)
_diffrn_ambient_temperature 190
_exptl_crystal_density_diffrn 1.669
_cod_depositor_comments
;
The following automatic conversions were performed:
'_symmetry_cell_setting' value 'Monoclinic' changed to 'monoclinic'
according to '/home/saulius/struct/CIF-dictionaries/cif_core.dic'
dictionary named 'cif_core.dic' version 2.4.1 from 2010-06-29.

Automatic conversion script
Id: cif_fix_enum 1527 2010-12-29 10:47:43Z saulius 
;
_cod_original_sg_symbol_H-M 'C 2/c'
_cod_database_code 2014487

loop_
_symmetry_equiv_pos_as_xyz
x,y,z
-x,-y,-z
x+1/2,y+1/2,z
-x+1/2,-y+1/2,-z
-x,y,-z+1/2
x,-y,z+1/2
-x+1/2,y+1/2,-z+1/2
x+1/2,-y+1/2,z+1/2

loop_
_atom_site_label
_atom_site_fract_x
_atom_site_fract_y
_atom_site_fract_z
_atom_site_U_iso_or_equiv
_atom_site_adp_type
_atom_site_refinement_flags
_atom_site_occupancy
_atom_site_type_symbol
N1 0.8510(3) 0.10869(19) 0.8685(3) 0.0374 Uani . 1.0000 N
C2 0.7974(3) 0.00484(19) 0.8218(3) 0.0271 Uani . 1.0000 C
N3 0.6630(2) 0.01532(16) 0.6856(3) 0.0271 Uani . 1.0000 N
C4 0.6326(3) 0.12247(19) 0.6338(3) 0.0280 Uani . 1.0000 C
C5 0.7522(3) 0.1883(2) 0.7508(4) 0.0326 Uani . 1.0000 C
O4 0.5237(2) 0.15458(14) 0.5136(3) 0.0376 Uani . 1.0000 O
O2 0.8518(2) -0.08264(14) 0.8866(3) 0.0366 Uani . 1.0000 O
H51 0.802(3) 0.224(3) 0.685(5) 0.0388 Uiso . 1.0000 H
H52 0.723(3) 0.236(3) 0.815(5) 0.0388 Uiso . 1.0000 H
H1 0.943(3) 0.119(2) 0.959(4) 0.0309 Uiso . 1.0000 H
H3 0.610(4) -0.038(3) 0.623(5) 0.0500 Uiso . 1.0000 H

loop_
_atom_site_aniso_label
_atom_site_aniso_U_11
_atom_site_aniso_U_22
_atom_site_aniso_U_33
_atom_site_aniso_U_12
_atom_site_aniso_U_13
_atom_site_aniso_U_23
N1 0.0327(12) 0.0373(12) 0.0362(13) -0.0040(10) -0.0030(10) -0.0052(9)
C2 0.0268(12) 0.0249(11) 0.0285(11) -0.0012(9) 0.0050(9) 0.0002(9)
N3 0.0270(10) 0.0198(9) 0.0303(11) -0.0027(7) -0.0006(8) -0.0005(7)
C4 0.0328(12) 0.0236(11) 0.0255(12) -0.0033(9) 0.0035(9) 0.0005(8)
C5 0.0474(15) 0.0179(11) 0.0314(13) -0.0030(10) 0.0077(11) 0.0001(9)
O4 0.0437(11) 0.0257(9) 0.0350(10) 0.0016(7) -0.0063(8) 0.0020(7)
O2 0.0360(10) 0.0262(9) 0.0417(11) 0.0036(7) -0.0009(8) 0.0020(7)

loop_
_geom_bond_atom_site_label_1
_geom_bond_atom_site_label_2
_geom_bond_site_symmetry_1
_geom_bond_site_symmetry_2
_geom_bond_distance
_geom_bond_publ_flag
C2 O2 . . 1.222(3) yes
C2 N1 . . 1.371(3) yes
C2 N3 . . 1.393(3) yes
N3 H3 . . 0.87(4) yes
N3 C4 . . 1.367(3) yes
C4 O4 . . 1.225(3) yes
C4 C5 . . 1.460(3) yes
C5 H52 . . 0.83(3) yes
C5 H51 . . 0.86(3) yes
C5 N1 . . 1.457(3) yes
N1 H1 . . 0.95(3) yes

loop_
_cod_related_entry_id
_cod_related_entry_database
_cod_related_entry_code
1 ChemSpider 9612
